data_2001543
loop_
_publ_author_name
'Preut, H.'
'Huber, F.'

_publ_contact_author
;
       Dr. Hans Preut
       Anorganische Chemie II Universit\"at Dortmund
       Postfach 500500
       Otto-Hahn-Strasse 6
       D-4600 Dortmund 50
       Germany
;
_publ_section_title
;
 Redetermination of tetraphenyllead
;
_journal_issue 7
_journal_name_full 'Acta Crystallographica Section C'
_journal_page_first 1372
_journal_page_last 1373
_journal_paper_doi 10.1107/S0108270193001878
_journal_volume 49
_journal_year 1993
_chemical_formula_moiety 'C24 H20 Pb'
_chemical_formula_sum 'C24 H20 Pb'
_chemical_formula_weight 515.62
_chemical_name_systematic
;
Tetraphenyllead
;
_space_group_IT_number 114
_symmetry_cell_setting tetragonal
_symmetry_space_group_name_Hall 'P -4 2n'
_symmetry_space_group_name_H-M 'P -4 21 c'
_audit_creation_method
;
text program Nroffd under UNIX
;
_cell_angle_alpha 90.0
_cell_angle_beta 90.0
_cell_angle_gamma 90.0
_cell_formula_units_Z 2
_cell_length_a 12.151(2)
_cell_length_b 12.151(2)
_cell_length_c 6.5450(10)
_cell_measurement_reflns_used 32
_cell_measurement_temperature 293.0(10)
_cell_measurement_theta_max 12.65
_cell_measurement_theta_min 6.15
_cell_volume 966.3(3)
_computing_cell_refinement 'Nicolet R3m/V software'
_computing_data_collection 'Nicolet R3m/V software, Release 4.11'
_computing_data_reduction 'Nicolet R3m/V software'
_computing_publication_material
;
PARST (Nardelli, 1983); PLATON (Spek, 1982);
MISSYM (Le Page, 1987)
;
_computing_structure_refinement SHELXTL-Plus
_computing_structure_solution 'SHELXTL-Plus (Sheldrick, 1987)'
_diffrn_ambient_temperature 293.0(10)
_diffrn_measurement_device 'Nicolet R3m/V'
_diffrn_measurement_method 2\q/\w
_diffrn_radiation_monochromator graphite
_diffrn_radiation_source 'X-ray tube'
_diffrn_radiation_type 'Mo K\a'
_diffrn_radiation_wavelength 0.71073
_diffrn_reflns_av_R_equivalents 0.021
_diffrn_reflns_limit_h_max 15
_diffrn_reflns_limit_h_min -15
_diffrn_reflns_limit_k_max 15
_diffrn_reflns_limit_k_min 0
_diffrn_reflns_limit_l_max 8
_diffrn_reflns_limit_l_min -8
_diffrn_reflns_number 3660
_diffrn_reflns_reduction_process
; Lorentz-polarization and absorption correction via \y-scans,
data averaged
;
_diffrn_reflns_theta_max 25.0
_diffrn_reflns_theta_min 1.5
_diffrn_standards_decay_% 0
_diffrn_standards_interval_time 150
_diffrn_standards_number 6
_exptl_absorpt_coefficient_mu 8.8
_exptl_absorpt_correction_T_max 1.00
_exptl_absorpt_correction_T_min 0.73
_exptl_absorpt_correction_type empirical
_exptl_crystal_colour colourless
_exptl_crystal_density_diffrn 1.772
_exptl_crystal_description block
_exptl_crystal_F_000 492
_exptl_crystal_size_max 0.22
_exptl_crystal_size_mid 0.18
_exptl_crystal_size_min 0.16
_refine_diff_density_max 0.9
_refine_diff_density_min -2.0
_refine_ls_abs_structure_details
;
The absolute structure was confirmed by refinement of  \h=0.91(9)
(Rogers, 1981)
;
_refine_ls_goodness_of_fit_obs 1.32
_refine_ls_hydrogen_treatment refU
_refine_ls_matrix_type full
_refine_ls_number_constraints 0
_refine_ls_number_parameters 59
_refine_ls_number_reflns 766
_refine_ls_number_restraints 0
_refine_ls_R_factor_all 0.0347
_refine_ls_R_factor_obs 0.0301
_refine_ls_shift/esd_max 0.2
_refine_ls_shift/esd_mean 0.06
_refine_ls_structure_factor_coef F
_refine_ls_weighting_details w=1/[\s^2^(F)+0.000673F^2^]
_refine_ls_weighting_scheme calc
_refine_ls_wR_factor_all 0.0505
_refine_ls_wR_factor_obs 0.0412
_reflns_number_observed 766
_reflns_number_total 861
_reflns_observed_criterion
;
refl observed if F> 3.0\s(F)
;
_cod_data_source_file al1039.cif
_cod_data_source_block a
_cod_depositor_comments
;
The following automatic conversions were performed:

'_refine_ls_weighting_scheme' value 'calc
w=1/[\s^2^(F)+0.000673F^2^]' was changed to 'calc'. New tag
'_refine_ls_weighting_details' was created. The value of the new tag
was set to 'w=1/[\s^2^(F)+0.000673F^2^]'.

Automatic conversion script
Id: cif_fix_values 3143 2015-03-26 13:38:13Z robertas 
;
_cod_original_cell_volume 966.4(3)
_cod_original_sg_symbol_H-M 'P-4 21 c'
_cod_database_code 2001543

loop_
_symmetry_equiv_pos_as_xyz
+x,+y,+z
1/2-x,1/2+y,1/2-z
-x,-y,z
1/2+x,1/2-y,1/2-z
-y,x,-z
1/2+y,1/2+x,1/2+z
+y,-x,-z
1/2-y,1/2-x,1/2+z

loop_
_atom_site_aniso_label
_atom_site_aniso_U_11
_atom_site_aniso_U_22
_atom_site_aniso_U_33
_atom_site_aniso_U_12
_atom_site_aniso_U_13
_atom_site_aniso_U_23
Pb1 376(3) 376(3) 399(3) 0 0 0
C1 27E1(3) 39E1(3) 36E1(3) 0E1(3) -2E1(3) -4E1(2)
C2 53E1(4) 40E1(4) 46E1(4) 5E1(3) 3E1(4) 7E1(3)
C3 73E1(5) 36E1(4) 62E1(4) -1E1(4) 3E1(4) 15E1(3)
C4 88E1(5) 35E1(4) 46E1(3) -14E1(3) 17E1(4) -13E1(3)
C5 44E1(4) 81E1(6) 38E1(4) -12E1(4) -6E1(3) -19E1(3)
C6 38E1(4) 52E1(5) 47E1(4) 13E1(4) 4E1(4) 9E1(3)

loop_
_atom_site_label
_atom_site_fract_x
_atom_site_fract_y
_atom_site_fract_z
_atom_site_U_iso_or_equiv
_atom_site_thermal_displace_type
_atom_site_calc_flag
_atom_site_calc_attached_atom
Pb(1) 0.0 0.0 0.0 384 Uani ? ?
C(1) 0.0205(4) 0.1467(5) 0.1916(8) 340 Uani ? ?
C(2) -0.0539(5) 0.2359(5) 0.1730(10) 463 Uani ? ?
H(2) -0.1125(5) 0.2326(5) 0.0750(10) 479 Uiso calc C(2)
C(3) -0.0421(6) 0.3272(5) 0.2950(10) 569 Uani ? ?
H(3) -0.0945(6) 0.3860(5) 0.2840(10) 479 Uiso calc C(3)
C(4) 0.0434(7) 0.3356(6) 0.4310(10) 564 Uani ? ?
H(4) 0.0531(7) 0.4016(6) 0.5100(10) 479 Uiso calc C(4)
C(5) 0.1136(6) 0.2509(7) 0.4550(10) 539 Uani ? ?
H(5) 0.1706(6) 0.2550(7) 0.5560(10) 479 Uiso calc C(5)
C(6) 0.1038(6) 0.1586(7) 0.3350(10) 456 Uani ? ?
H(6) 0.1566(6) 0.1004(7) 0.3510(10) 479 Uiso calc C(6)

loop_
_atom_type_symbol
_atom_type_scat_dispersion_real
_atom_type_scat_dispersion_imag
_atom_type_scat_source
C 0.002 0.002 International_Tables_Vol_IV_Table_2.2B
H 0 0 International_Tables_Vol_IV_Table_2.2B
Pb -4.133 10.102 International_Tables_Vol_IV_Table_2.2B

loop_
_geom_angle_atom_site_label_1
_geom_angle_atom_site_label_2
_geom_angle_atom_site_label_3
_geom_angle_site_symmetry_1
_geom_angle_site_symmetry_2
_geom_angle_site_symmetry_3
_geom_angle
_geom_angle_publ_flag
C(1) Pb(1) C(1) . . 5_555 109.1(2) yes
C(1) Pb(1) C(1) . . 3_555 110.3(2) yes
Pb(1) C(1) C(6) . . . 123.6(5) yes
Pb(1) C(1) C(2) . . . 120.0(4) yes
C(2) C(1) C(6) . . . 116.4(6) yes
C(1) C(2) C(3) . . . 120.1(6) yes
C(2) C(3) C(4) . . . 121.1(6) yes
C(3) C(4) C(5) . . . 119.7(7) yes
C(4) C(5) C(6) . . . 120.4(7) yes
C(1) C(6) C(5) . . . 122.2(7) yes

loop_
_geom_bond_atom_site_label_1
_geom_bond_atom_site_label_2
_geom_bond_site_symmetry_1
_geom_bond_site_symmetry_2
_geom_bond_distance
_geom_bond_publ_flag
Pb(1) C(1) . . 2.194(6) yes
C(1) C(2) . . 1.416(8) yes
C(1) C(6) . . 1.387(9) yes
C(2) C(3) . . 1.373(9) yes
C(3) C(4) . . 1.374(10) yes
C(4) C(5) . . 1.345(11) yes
C(5) C(6) . . 1.374(11) yes
